data_7007258
loop_
_publ_author_name
'Lonnon, David G.'
'Craig, Donald C.'
'Colbran, Stephen B.'

_publ_section_title
;
 Rhodium, palladium and platinum complexes of tris(pyridylalkyl)amine
 and tris(benzimidazolylmethyl)amine N4-tripodal ligands.
;
_journal_issue 31
_journal_name_full 'Dalton transactions (Cambridge, England : 2003)'
_journal_page_first 3785
_journal_page_last 3797
_journal_paper_doi 10.1039/b602556k
_journal_year 2006
_chemical_formula_moiety 'C18 H18 Cl N4 Pd 1+,Cl 1-,2(H2 O)'
_chemical_formula_sum 'C18 H22 Cl2 N4 O2 Pd'
_chemical_formula_weight 503.7
_space_group_IT_number 14
_symmetry_cell_setting monoclinic
_symmetry_space_group_name_Hall '-P 2ybc'
_symmetry_space_group_name_H-M 'P 1 21/c 1'
_atom_type_scat_source 'International Tables for X-ray Crystallography, Vol. IV'
_audit_creation_method 'RAELSPUB and manual entry'
_cell_angle_alpha 90
_cell_angle_beta 111.862(7)
_cell_angle_gamma 90
_cell_formula_units_Z 4
_cell_length_a 15.007(3)
_cell_length_b 7.6373(6)
_cell_length_c 19.041(4)
_cell_measurement_reflns_used 10
_cell_measurement_temperature 294
_cell_measurement_theta_max 13
_cell_measurement_theta_min 12
_cell_volume 2025.4(6)
_computing_cell_refinement 'CAD4 Version 5.0, 1989'
_computing_data_collection 'CAD4 Version 5.0, 1989'
_computing_data_reduction 'Local program'
_computing_molecular_graphics 'ORTEP-II, (Johnson, 1976)'
_computing_publication_material 'Local programs'
_computing_structure_refinement 'RAELS, (Rae, 1989)'
_computing_structure_solution 'SIR92 (Altomare et al, 1994)'
_diffrn_measurement_device_type 'Nonius CAD-4'
_diffrn_measurement_method \w--2\q
_diffrn_radiation_type 'Mo K\a'
_diffrn_radiation_wavelength 0.71073
_diffrn_reflns_av_R_equivalents 0.028
_diffrn_reflns_limit_h_max 17
_diffrn_reflns_limit_h_min -17
_diffrn_reflns_limit_k_max 9
_diffrn_reflns_limit_k_min 0
_diffrn_reflns_limit_l_max 22
_diffrn_reflns_limit_l_min 0
_diffrn_reflns_number 3668
_diffrn_reflns_theta_max 25
_diffrn_standards_decay_% 0
_diffrn_standards_interval_time 30
_diffrn_standards_number 1
_exptl_absorpt_coefficient_mu 1.190
_exptl_absorpt_correction_T_max 0.88
_exptl_absorpt_correction_T_min 0.71
_exptl_absorpt_correction_type analytical
_exptl_absorpt_process_details '(DeMeulenaer & Tompa, 1965)'
_exptl_crystal_colour yellow
_exptl_crystal_density_diffrn 1.65
_exptl_crystal_density_method 'not measured'
_exptl_crystal_description prism
_exptl_crystal_F_000 1016.0
_exptl_crystal_size_max 0.28
_exptl_crystal_size_mid 0.12
_exptl_crystal_size_min 0.10
_refine_diff_density_max 0.82
_refine_diff_density_min -0.73
_refine_ls_extinction_method none
_refine_ls_goodness_of_fit_ref 1.81
_refine_ls_hydrogen_treatment noref
_refine_ls_number_parameters 244
_refine_ls_number_reflns 3012
_refine_ls_R_factor_gt 0.029
_refine_ls_shift/su_max 0.017
_refine_ls_structure_factor_coef F
_refine_ls_weighting_details 'w = 1/[\s^2^(F) + 0.0004F^2^]'
_refine_ls_weighting_scheme calc
_refine_ls_wR_factor_ref 0.047
_reflns_number_gt 3012
_reflns_number_total 3547
_reflns_threshold_expression I>2\s(I)
_cod_data_source_file b602556k.txt
_cod_data_source_block DSC109[Pd(tmpa)Cl]Cl2.2H2O
_cod_original_cell_volume 2025.4(5)
_cod_original_sg_symbol_H-M 'P 21/c'
_cod_database_code 7007258

loop_
_symmetry_equiv_pos_site_id
_symmetry_equiv_pos_as_xyz
1 x,y,z
2 -x,1/2+y,1/2-z
3 -x,-y,-z
4 x,1/2-y,1/2+z

loop_
_atom_site_label
_atom_site_fract_x
_atom_site_fract_y
_atom_site_fract_z
_atom_site_U_iso_or_equiv
_atom_site_adp_type
_atom_site_type_symbol
_atom_site_occupancy
Pd 0.30921(2) 0.28766(4) 0.56282(1) 0.0323(1) Uani Pd 1.0
Cl1 0.45002(7) 0.20603(15) 0.65814(6) 0.0523(3) Uani Cl 1.0
N1 0.2875(2) 0.5129(4) 0.6099(2) 0.0371(7) Uani N 1.0
N2 0.3006(2) 0.0793(4) 0.4957(2) 0.0379(7) Uani N 1.0
N3 0.3672(2) 0.4253(5) 0.4316(2) 0.0458(8) Uani N 1.0
N4 0.1871(2) 0.3579(4) 0.4777(2) 0.0348(6) Uani N 1.0
C1 0.1312(2) 0.4631(5) 0.5135(2) 0.0406(8) Uani C 1.0
C2 0.1984(2) 0.5811(5) 0.5705(2) 0.0401(8) Uani C 1.0
C3 0.1751(3) 0.7468(5) 0.5866(2) 0.049(1) Uani C 1.0
C4 0.2423(3) 0.8443(6) 0.6431(3) 0.057(1) Uani C 1.0
C5 0.3306(3) 0.7727(6) 0.6828(3) 0.055(1) Uani C 1.0
C6 0.3509(3) 0.6057(6) 0.6652(2) 0.0468(9) Uani C 1.0
C7 0.1392(3) 0.1897(5) 0.4441(2) 0.047(1) Uani C 1.0
C8 0.2141(3) 0.0661(5) 0.4390(2) 0.0411(8) Uani C 1.0
C9 0.1992(3) -0.0485(5) 0.3806(2) 0.053(1) Uani C 1.0
C10 0.2754(4) -0.1485(6) 0.3786(2) 0.057(1) Uani C 1.0
C11 0.3629(3) -0.1368(6) 0.4365(3) 0.057(1) Uani C 1.0
C12 0.3737(3) -0.0232(5) 0.4948(2) 0.049(1) Uani C 1.0
C13 0.2047(3) 0.4751(5) 0.4204(2) 0.0431(9) Uani C 1.0
C14 0.2746(3) 0.4066(5) 0.3880(2) 0.0371(8) Uani C 1.0
C15 0.2451(3) 0.3351(6) 0.3170(2) 0.053(1) Uani C 1.0
C16 0.3136(4) 0.2738(7) 0.2889(3) 0.065(1) Uani C 1.0
C17 0.4075(4) 0.2924(7) 0.3345(3) 0.072(2) Uani C 1.0
C18 0.4326(3) 0.3696(7) 0.4041(3) 0.059(1) Uani C 1.0
Cl2 0.04419(11) 0.14818(19) 0.60535(8) 0.0779(4) Uani Cl 1.0
OW1 0.0454(2) 0.4823(4) 0.6881(2) 0.0632(8) Uani O 1.0
OW2 0.0719(3) -0.1497(5) 0.7271(2) 0.079(1) Uani O 1.0
H1C1 0.0994 0.3830 0.5386 0.041 Uani H 1.0
H2C1 0.0813 0.5338 0.4739 0.041 Uani H 1.0
HC3 0.1101 0.7965 0.5576 0.049 Uani H 1.0
HC4 0.2266 0.9654 0.6547 0.057 Uani H 1.0
HC5 0.3797 0.8407 0.7241 0.055 Uani H 1.0
HC6 0.4151 0.5532 0.6948 0.047 Uani H 1.0
H1C7 0.0901 0.2116 0.3923 0.047 Uani H 1.0
H2C7 0.1072 0.1380 0.4769 0.047 Uani H 1.0
HC9 0.1341 -0.0602 0.3397 0.053 Uani H 1.0
HC10 0.2664 -0.2288 0.3350 0.057 Uani H 1.0
HC11 0.4181 -0.2099 0.4363 0.057 Uani H 1.0
HC12 0.4372 -0.0159 0.5378 0.049 Uani H 1.0
H1C13 0.2224 0.5813 0.4535 0.043 Uani H 1.0
H2C13 0.1351 0.4808 0.3871 0.043 Uani H 1.0
HC15 0.1750 0.3266 0.2853 0.053 Uani H 1.0
HC16 0.2942 0.2189 0.2377 0.065 Uani H 1.0
HC17 0.4588 0.2494 0.3170 0.072 Uani H 1.0
HC18 0.5022 0.3851 0.4356 0.059 Uani H 1.0
H1OW1 0.0496 0.3780 0.6577 0.063 Uani H 1.0
H2OW1 0.0068 0.4517 0.7193 0.063 Uani H 1.0
H1OW2 0.0613 -0.0666 0.6841 0.079 Uani H 1.0
H2OW2 0.0609 -0.2724 0.7074 0.079 Uani H 1.0

loop_
_atom_site_aniso_label
_atom_site_aniso_U_11
_atom_site_aniso_U_22
_atom_site_aniso_U_33
_atom_site_aniso_U_12
_atom_site_aniso_U_13
_atom_site_aniso_U_23
_atom_site_aniso_type_symbol
Pd 0.0274(2) 0.0354(2) 0.0319(2) 0.0008(1) 0.0084(1) 0.0034(1) Pd
Cl1 0.0418(5) 0.0637(7) 0.0394(5) 0.0120(5) 0.0013(4) 0.0032(5) Cl
N1 0.032(2) 0.042(2) 0.038(2) 0.000(1) 0.015(1) 0.000(1) N
N2 0.038(2) 0.033(2) 0.042(2) -0.002(1) 0.014(1) 0.003(1) N
N3 0.042(2) 0.050(2) 0.045(2) -0.002(2) 0.017(1) 0.004(2) N
N4 0.028(1) 0.038(2) 0.037(2) 0.000(1) 0.010(1) 0.004(1) N
C1 0.028(2) 0.049(2) 0.045(2) 0.002(2) 0.015(2) -0.001(2) C
C2 0.034(2) 0.048(2) 0.043(2) 0.002(2) 0.019(2) 0.007(2) C
C3 0.044(2) 0.049(3) 0.057(3) 0.009(2) 0.023(2) 0.001(2) C
C4 0.063(3) 0.050(3) 0.064(3) 0.002(2) 0.029(2) -0.010(2) C
C5 0.053(3) 0.051(3) 0.056(3) -0.002(2) 0.015(2) -0.010(2) C
C6 0.041(2) 0.053(3) 0.042(2) 0.000(2) 0.010(2) -0.005(2) C
C7 0.037(2) 0.042(2) 0.052(2) -0.008(2) 0.005(2) -0.005(2) C
C8 0.047(2) 0.033(2) 0.039(2) -0.005(2) 0.010(2) 0.007(2) C
C9 0.067(3) 0.034(2) 0.048(2) 0.000(2) 0.010(2) 0.002(2) C
C10 0.085(3) 0.036(2) 0.052(3) -0.009(2) 0.028(2) -0.005(2) C
C11 0.070(3) 0.035(2) 0.078(3) -0.002(2) 0.040(3) -0.004(2) C
C12 0.047(2) 0.038(2) 0.065(3) 0.000(2) 0.022(2) 0.002(2) C
C13 0.044(2) 0.045(2) 0.043(2) 0.009(2) 0.018(2) 0.011(2) C
C14 0.042(2) 0.034(2) 0.034(2) 0.002(2) 0.013(2) 0.008(2) C
C15 0.063(3) 0.054(3) 0.041(2) -0.002(2) 0.018(2) 0.003(2) C
C16 0.088(4) 0.066(3) 0.056(3) -0.006(3) 0.044(3) -0.005(2) C
C17 0.086(4) 0.065(3) 0.094(4) 0.004(3) 0.065(4) 0.004(3) C
C18 0.047(2) 0.066(3) 0.070(3) 0.002(2) 0.028(2) 0.012(3) C
Cl2 0.0920(9) 0.0674(8) 0.0831(9) 0.0005(7) 0.0425(8) 0.0092(7) Cl
OW1 0.060(2) 0.046(2) 0.061(2) -0.008(2) -0.003(1) 0.002(1) O
OW2 0.093(3) 0.068(2) 0.068(2) -0.010(2) 0.020(2) 0.006(2) O

loop_
_geom_angle_atom_site_label_1
_geom_angle_atom_site_label_2
_geom_angle_atom_site_label_3
_geom_angle
_geom_angle_site_symmetry_1
_geom_angle_site_symmetry_2
_geom_angle_site_symmetry_3
_geom_angle_publ_flag
Cl1 Pd N1 97.65(8) 1_555 1_555 1_555 no
Cl1 Pd N2 96.29(9) 1_555 1_555 1_555 no
Cl1 Pd N4 178.76(8) 1_555 1_555 1_555 no
N1 Pd N2 166.1(1) 1_555 1_555 1_555 no
N1 Pd N4 83.2(1) 1_555 1_555 1_555 no
N2 Pd N4 82.8(1) 1_555 1_555 1_555 no
Pd N1 C2 111.5(2) 1_555 1_555 1_555 no
Pd N1 C6 128.1(3) 1_555 1_555 1_555 no
C2 N1 C6 119.7(3) 1_555 1_555 1_555 no
Pd N2 C8 112.4(3) 1_555 1_555 1_555 no
Pd N2 C12 127.2(3) 1_555 1_555 1_555 no
C8 N2 C12 119.4(3) 1_555 1_555 1_555 no
C14 N3 C18 117.7(4) 1_555 1_555 1_555 no
Pd N4 C1 105.8(2) 1_555 1_555 1_555 no
Pd N4 C7 105.3(2) 1_555 1_555 1_555 no
Pd N4 C13 112.9(2) 1_555 1_555 1_555 no
C1 N4 C7 113.2(3) 1_555 1_555 1_555 no
C1 N4 C13 106.8(3) 1_555 1_555 1_555 no
C7 N4 C13 112.7(3) 1_555 1_555 1_555 no
N4 C1 C2 108.5(3) 1_555 1_555 1_555 no
N1 C2 C1 115.4(3) 1_555 1_555 1_555 no
N1 C2 C3 120.3(4) 1_555 1_555 1_555 no
C1 C2 C3 124.2(3) 1_555 1_555 1_555 no
C2 C3 C4 119.7(4) 1_555 1_555 1_555 no
C3 C4 C5 119.2(4) 1_555 1_555 1_555 no
C4 C5 C6 119.3(4) 1_555 1_555 1_555 no
N1 C6 C5 121.7(4) 1_555 1_555 1_555 no
N4 C7 C8 108.4(3) 1_555 1_555 1_555 no
N2 C8 C7 115.1(3) 1_555 1_555 1_555 no
N2 C8 C9 121.1(4) 1_555 1_555 1_555 no
C7 C8 C9 123.8(3) 1_555 1_555 1_555 no
C8 C9 C10 119.2(4) 1_555 1_555 1_555 no
C9 C10 C11 119.8(4) 1_555 1_555 1_555 no
C10 C11 C12 118.9(4) 1_555 1_555 1_555 no
N2 C12 C11 121.6(4) 1_555 1_555 1_555 no
N4 C13 C14 115.4(3) 1_555 1_555 1_555 no
N3 C14 C13 115.7(3) 1_555 1_555 1_555 no
N3 C14 C15 122.5(4) 1_555 1_555 1_555 no
C13 C14 C15 121.8(3) 1_555 1_555 1_555 no
C14 C15 C16 119.6(4) 1_555 1_555 1_555 no
C15 C16 C17 117.0(5) 1_555 1_555 1_555 no
C16 C17 C18 120.6(4) 1_555 1_555 1_555 no
N3 C18 C17 122.6(4) 1_555 1_555 1_555 no

loop_
_geom_bond_atom_site_label_1
_geom_bond_atom_site_label_2
_geom_bond_distance
_geom_bond_site_symmetry_1
_geom_bond_site_symmetry_2
_geom_bond_publ_flag
Pd Cl1 2.300(1) 1_555 1_555 no
Pd N1 2.022(3) 1_555 1_555 no
Pd N2 2.015(3) 1_555 1_555 no
Pd N4 2.015(3) 1_555 1_555 no
N1 C2 1.369(4) 1_555 1_555 no
N1 C6 1.330(5) 1_555 1_555 no
N2 C8 1.348(4) 1_555 1_555 no
N2 C12 1.353(5) 1_555 1_555 no
N3 C14 1.335(4) 1_555 1_555 no
N3 C18 1.342(5) 1_555 1_555 no
N4 C1 1.496(5) 1_555 1_555 no
N4 C7 1.495(5) 1_555 1_555 no
N4 C13 1.508(5) 1_555 1_555 no
C1 C2 1.481(5) 1_555 1_555 no
C2 C3 1.377(5) 1_555 1_555 no
C3 C4 1.386(6) 1_555 1_555 no
C4 C5 1.371(6) 1_555 1_555 no
C5 C6 1.382(6) 1_555 1_555 no
C7 C8 1.498(6) 1_555 1_555 no
C8 C9 1.367(5) 1_555 1_555 no
C9 C10 1.388(6) 1_555 1_555 no
C10 C11 1.367(6) 1_555 1_555 no
C11 C12 1.370(6) 1_555 1_555 no
C13 C14 1.497(5) 1_555 1_555 no
C14 C15 1.369(5) 1_555 1_555 no
C15 C16 1.405(6) 1_555 1_555 no
C16 C17 1.360(8) 1_555 1_555 no
C17 C18 1.368(7) 1_555 1_555 no
